data_1555207
loop_
_publ_author_name
'Rao, M. Rajeswara'
'Black, Hayden T.'
'Perepichka, Dmitrii F.'

_publ_section_title
;
 Synthesis and Divergent Electronic Properties of Two Ring-Fused
 Derivatives of 9,10-Diphenylanthracene.
;
_journal_issue 17
_journal_name_full 'Organic letters'
_journal_page_first 4224
_journal_page_last 4227
_journal_paper_doi 10.1021/acs.orglett.5b02009
_journal_volume 17
_journal_year 2015
_chemical_formula_moiety 'C42 H22 F6'
_chemical_formula_sum 'C42 H22 F6'
_chemical_formula_weight 640.59
_space_group_crystal_system triclinic
_space_group_IT_number 2
_space_group_name_Hall '-P 1'
_space_group_name_H-M_alt 'P -1'
_atom_sites_solution_hydrogens geom
_atom_sites_solution_primary direct
_audit_creation_date 2014-02-25
_audit_creation_method
;
Olex2 1.2
(compiled 2014.02.17 svn.r2891 for OlexSys, GUI svn.r4777)
;
_cell_angle_alpha 90.3350(17)
_cell_angle_beta 100.5570(17)
_cell_angle_gamma 103.4880(17)
_cell_formula_units_Z 2
_cell_length_a 9.9256(3)
_cell_length_b 11.9918(3)
_cell_length_c 12.9082(4)
_cell_measurement_reflns_used 9374
_cell_measurement_temperature 100
_cell_measurement_theta_max 71.397
_cell_measurement_theta_min 3.487
_cell_volume 1466.85(7)
_computing_cell_refinement
;
SAINT (2013) V8.34A; Integration Software for Single Crystal Data.
Bruker AXS Inc., Madison, WI 53719-1173.
;
_computing_data_collection
;
APEX 2 (2013) Bruker AXS Inc., Madison, WI 53719-1173.
;
_computing_data_reduction 'SAINT v8.34A (Bruker, 2013)'
_computing_molecular_graphics 'Olex2 (Dolomanov et al., 2009)'
_computing_publication_material 'Olex2 (Dolomanov et al., 2009)'
_computing_structure_refinement 'XL (Sheldrick, 2008)'
_computing_structure_solution 'XT (Sheldrick, 2008)'
_diffrn_ambient_temperature 100
_diffrn_detector 'CCD area detector'
_diffrn_detector_area_resol_mean 8.3
_diffrn_detector_type 'Bruker APEX2 CCD'
_diffrn_measured_fraction_theta_full 0.977
_diffrn_measured_fraction_theta_max 0.972
_diffrn_measurement_device 'three-circle diffractometer'
_diffrn_measurement_device_type 'Bruker Smart APEX'
_diffrn_measurement_method '\w scans'
_diffrn_radiation_collimation 'Focusing mirrors'
_diffrn_radiation_monochromator 'Quazar MX Mirror Optics'
_diffrn_radiation_probe x-ray
_diffrn_radiation_type CuK\a
_diffrn_radiation_wavelength 1.54178
_diffrn_reflns_av_R_equivalents 0.0311
_diffrn_reflns_av_unetI/netI 0.0188
_diffrn_reflns_Laue_measured_fraction_full 0.977
_diffrn_reflns_Laue_measured_fraction_max 0.972
_diffrn_reflns_limit_h_max 12
_diffrn_reflns_limit_h_min -12
_diffrn_reflns_limit_k_max 14
_diffrn_reflns_limit_k_min -14
_diffrn_reflns_limit_l_max 15
_diffrn_reflns_limit_l_min -15
_diffrn_reflns_number 34650
_diffrn_reflns_point_group_measured_fraction_full 0.977
_diffrn_reflns_point_group_measured_fraction_max 0.972
_diffrn_reflns_theta_full 67.679
_diffrn_reflns_theta_max 70.447
_diffrn_reflns_theta_min 3.487
_diffrn_source 'Microfocus Source'
_diffrn_source_target Cu
_diffrn_source_type 'Incoatec I\mS High Brilliance Microsource'
_exptl_absorpt_coefficient_mu 0.924
_exptl_absorpt_correction_T_max 0.7535
_exptl_absorpt_correction_T_min 0.6687
_exptl_absorpt_correction_type multi-scan
_exptl_absorpt_process_details
;
SADABS-2012/1 (Bruker,2012) was used for absorption correction.
wR2(int) was 0.1193 before and 0.0435 after correction.
The Ratio of minimum to maximum transmission is 0.8875.
The \l/2 correction factor is 0.0015.
;
_exptl_crystal_colour colourless
_exptl_crystal_colour_primary colourless
_exptl_crystal_density_diffrn 1.450
_exptl_crystal_description NEEDLE
_exptl_crystal_F_000 656
_exptl_crystal_size_max 0.16
_exptl_crystal_size_mid 0.04
_exptl_crystal_size_min 0.03
_refine_diff_density_max 0.446
_refine_diff_density_min -0.397
_refine_diff_density_rms 0.047
_refine_ls_extinction_method none
_refine_ls_goodness_of_fit_ref 1.041
_refine_ls_hydrogen_treatment constr
_refine_ls_matrix_type full
_refine_ls_number_parameters 433
_refine_ls_number_reflns 5460
_refine_ls_number_restraints 0
_refine_ls_restrained_S_all 1.041
_refine_ls_R_factor_all 0.0429
_refine_ls_R_factor_gt 0.0387
_refine_ls_shift/su_max 0.001
_refine_ls_shift/su_mean 0.000
_refine_ls_structure_factor_coef Fsqd
_refine_ls_weighting_details 'w=1/[\s^2^(Fo^2^)+(0.0576P)^2^+0.7582P] where P=(Fo^2^+2Fc^2^)/3'
_refine_ls_weighting_scheme calc
_refine_ls_wR_factor_gt 0.1033
_refine_ls_wR_factor_ref 0.1075
_reflns_Friedel_coverage 0.000
_reflns_number_gt 4920
_reflns_number_total 5460
_reflns_threshold_expression 'I > 2\s(I)'
_cod_data_source_file ol5b02009_si_002.cif
_cod_data_source_block pere49
_cod_depositor_comments
;
The following automatic conversions were performed:

data item '_diffrn_radiation_probe' value 'X-ray' was changed to
'x-ray' in accordance with the
/home/saulius/struct/COD-crude-data/automatic-downloads/DataCite-retrospective/ACS/depositions/lib/dictionaries/cif_core.dic
dictionary named 'cif_core.dic' version 2.4.2 last updated on
2011-04-26.

Automatic conversion script
Id: cif_fix_values 6909 2019-04-08 15:41:33Z antanas 
;
_cod_database_code 1555207
_shelxl_version_number 2013-4
_shelx_space_group_comment
;
The symmetry employed for this shelxl refinement is uniquely defined
by the following loop, which should always be used as a source of
symmetry information in preference to the above space-group names.
They are only intended as comments.
;
_shelx_estimated_absorpt_t_max 0.973
_shelx_estimated_absorpt_t_min 0.866
_olex2_refinement_description
;
1. Fixed Uiso
 At 1.2 times of:
  All C(H) groups
2.a Aromatic/amide H refined with riding coordinates:
 C3(H3), C4(H4), C8(H8), C9(H9), C10(H10), C11(H11), C15(H15), C16(H16),
 C17(H17), C18(H18), C22(H22), C23(H23), C24(H24), C25(H25), C30(H30), C31(H31),
  C33(H33), C34(H34), C37(H37), C38(H38), C40(H40), C41(H41)
;

loop_
_space_group_symop_operation_xyz
'x, y, z'
'-x, -y, -z'

loop_
_atom_site_label
_atom_site_type_symbol
_atom_site_fract_x
_atom_site_fract_y
_atom_site_fract_z
_atom_site_U_iso_or_equiv
_atom_site_adp_type
_atom_site_occupancy
_atom_site_site_symmetry_order
_atom_site_calc_flag
_atom_site_refinement_flags_posn
F1 F -0.47320(10) 0.42764(9) 0.24846(9) 0.0401(3) Uani 1 1 d .
F2 F -0.27890(11) 0.38888(9) 0.32168(8) 0.0397(3) Uani 1 1 d .
F3 F -0.32252(15) 0.54964(10) 0.35908(9) 0.0559(4) Uani 1 1 d .
F4 F 0.75452(13) 1.27345(11) 0.56948(8) 0.0520(3) Uani 1 1 d .
F5 F 0.64907(16) 1.10919(11) 0.60769(9) 0.0593(4) Uani 1 1 d .
F6 F 0.55053(14) 1.25112(14) 0.60695(8) 0.0587(4) Uani 1 1 d .
C1 C -0.06227(14) 0.72441(11) -0.03464(11) 0.0158(3) Uani 1 1 d .
C2 C 0.03903(13) 0.82508(12) 0.00182(10) 0.0152(3) Uani 1 1 d .
C3 C 0.08598(14) 0.85922(12) 0.11299(11) 0.0162(3) Uani 1 1 d .
H3 H 0.0368 0.8181 0.1629 0.019 Uiso 1 1 calc R
C4 C 0.19734(14) 0.94759(12) 0.14737(11) 0.0162(3) Uani 1 1 d .
H4 H 0.2269 0.9648 0.2211 0.019 Uiso 1 1 calc R
C5 C 0.27368(14) 1.01728(11) 0.07600(10) 0.0148(3) Uani 1 1 d .
C6 C 0.39733(14) 1.10040(11) 0.11126(10) 0.0153(3) Uani 1 1 d .
C7 C 0.47424(14) 1.16051(11) 0.03667(11) 0.0154(3) Uani 1 1 d .
C8 C 0.60707(14) 1.24027(12) 0.06901(11) 0.0178(3) Uani 1 1 d .
H8 H 0.6442 1.2566 0.1422 0.021 Uiso 1 1 calc R
C9 C 0.68217(14) 1.29371(12) -0.00312(12) 0.0199(3) Uani 1 1 d .
H9 H 0.7687 1.3487 0.0201 0.024 Uiso 1 1 calc R
C10 C 0.63140(15) 1.26732(12) -0.11168(12) 0.0198(3) Uani 1 1 d .
H10 H 0.6869 1.3003 -0.1614 0.024 Uiso 1 1 calc R
C11 C 0.50197(15) 1.19416(12) -0.14573(11) 0.0180(3) Uani 1 1 d .
H11 H 0.4686 1.1773 -0.2192 0.022 Uiso 1 1 calc R
C12 C 0.41643(14) 1.14284(11) -0.07344(11) 0.0154(3) Uani 1 1 d .
C13 C 0.27759(14) 1.06997(11) -0.10746(10) 0.0144(3) Uani 1 1 d .
C14 C 0.19247(14) 1.07056(11) -0.21237(10) 0.0154(3) Uani 1 1 d .
C15 C 0.20804(15) 1.16958(12) -0.27213(11) 0.0185(3) Uani 1 1 d .
H15 H 0.2854 1.2333 -0.2488 0.022 Uiso 1 1 calc R
C16 C 0.11368(16) 1.17589(13) -0.36343(11) 0.0219(3) Uani 1 1 d .
H16 H 0.1266 1.2430 -0.4027 0.026 Uiso 1 1 calc R
C17 C -0.00077(15) 1.08316(13) -0.39778(11) 0.0212(3) Uani 1 1 d .
H17 H -0.0670 1.0877 -0.4599 0.025 Uiso 1 1 calc R
C18 C -0.01802(14) 0.98514(12) -0.34189(11) 0.0182(3) Uani 1 1 d .
H18 H -0.0961 0.9224 -0.3666 0.022 Uiso 1 1 calc R
C19 C 0.07752(14) 0.97554(11) -0.24874(10) 0.0152(3) Uani 1 1 d .
C20 C 0.04824(13) 0.87954(12) -0.18089(11) 0.0151(3) Uani 1 1 d .
C21 C -0.03695(14) 0.76777(12) -0.21816(11) 0.0161(3) Uani 1 1 d .
C22 C -0.05991(15) 0.72696(12) -0.32516(11) 0.0197(3) Uani 1 1 d .
H22 H -0.0155 0.7743 -0.3739 0.024 Uiso 1 1 calc R
C23 C -0.14473(16) 0.62079(13) -0.35967(12) 0.0230(3) Uani 1 1 d .
H23 H -0.1587 0.5956 -0.4316 0.028 Uiso 1 1 calc R
C24 C -0.21108(15) 0.54921(12) -0.28829(12) 0.0227(3) Uani 1 1 d .
H24 H -0.2738 0.4775 -0.3129 0.027 Uiso 1 1 calc R
C25 C -0.18531(14) 0.58291(12) -0.18368(12) 0.0192(3) Uani 1 1 d .
H25 H -0.2280 0.5327 -0.1360 0.023 Uiso 1 1 calc R
C26 C -0.09598(14) 0.69157(12) -0.14455(11) 0.0163(3) Uani 1 1 d .
C27 C 0.21604(13) 0.99826(11) -0.03503(10) 0.0139(3) Uani 1 1 d .
C28 C 0.09880(13) 0.90148(11) -0.07221(10) 0.0143(3) Uani 1 1 d .
C29 C -0.13360(14) 0.64961(11) 0.04113(11) 0.0168(3) Uani 1 1 d .
C30 C -0.05770(15) 0.59970(12) 0.12202(12) 0.0204(3) Uani 1 1 d .
H30 H 0.0405 0.6074 0.1254 0.024 Uiso 1 1 calc R
C31 C -0.12309(16) 0.53899(12) 0.19773(12) 0.0223(3) Uani 1 1 d .
H31 H -0.0701 0.5061 0.2529 0.027 Uiso 1 1 calc R
C32 C -0.26696(16) 0.52691(12) 0.19192(12) 0.0207(3) Uani 1 1 d .
C33 C -0.34591(15) 0.57067(12) 0.10885(12) 0.0207(3) Uani 1 1 d .
H33 H -0.4450 0.5590 0.1036 0.025 Uiso 1 1 calc R
C34 C -0.27977(15) 0.63135(12) 0.03373(11) 0.0180(3) Uani 1 1 d .
H34 H -0.3340 0.6608 -0.0233 0.022 Uiso 1 1 calc R
C35 C -0.33515(18) 0.47299(13) 0.27952(13) 0.0275(3) Uani 1 1 d .
C36 C 0.45408(14) 1.12423(11) 0.22670(11) 0.0158(3) Uani 1 1 d .
C37 C 0.57746(15) 1.09344(12) 0.27373(12) 0.0208(3) Uani 1 1 d .
H37 H 0.6250 1.0560 0.2320 0.025 Uiso 1 1 calc R
C38 C 0.63156(15) 1.11665(13) 0.38028(12) 0.0231(3) Uani 1 1 d .
H38 H 0.7152 1.0946 0.4114 0.028 Uiso 1 1 calc R
C39 C 0.56330(15) 1.17230(12) 0.44182(11) 0.0211(3) Uani 1 1 d .
C40 C 0.43974(15) 1.20275(12) 0.39653(11) 0.0209(3) Uani 1 1 d .
H40 H 0.3922 1.2398 0.4385 0.025 Uiso 1 1 calc R
C41 C 0.38616(14) 1.17885(12) 0.28975(11) 0.0186(3) Uani 1 1 d .
H41 H 0.3018 1.2000 0.2590 0.022 Uiso 1 1 calc R
C42 C 0.62704(18) 1.20105(15) 0.55591(12) 0.0291(3) Uani 1 1 d .

loop_
_atom_site_aniso_label
_atom_site_aniso_U_11
_atom_site_aniso_U_22
_atom_site_aniso_U_33
_atom_site_aniso_U_23
_atom_site_aniso_U_13
_atom_site_aniso_U_12
F1 0.0263(5) 0.0416(6) 0.0522(6) 0.0157(5) 0.0202(5) -0.0026(4)
F2 0.0397(6) 0.0395(6) 0.0403(6) 0.0224(5) 0.0149(5) 0.0042(5)
F3 0.0907(10) 0.0340(6) 0.0406(6) -0.0073(5) 0.0414(7) -0.0117(6)
F4 0.0449(7) 0.0620(8) 0.0283(5) -0.0096(5) -0.0040(5) -0.0196(6)
F5 0.0904(10) 0.0451(7) 0.0255(5) 0.0118(5) -0.0170(6) 0.0041(7)
F6 0.0555(7) 0.1052(11) 0.0193(5) -0.0140(6) 0.0028(5) 0.0306(8)
C1 0.0112(6) 0.0161(6) 0.0203(7) 0.0027(5) 0.0032(5) 0.0033(5)
C2 0.0117(6) 0.0168(6) 0.0173(6) 0.0025(5) 0.0032(5) 0.0036(5)
C3 0.0144(6) 0.0179(6) 0.0168(6) 0.0038(5) 0.0052(5) 0.0029(5)
C4 0.0149(6) 0.0187(6) 0.0145(6) 0.0012(5) 0.0023(5) 0.0034(5)
C5 0.0129(6) 0.0157(6) 0.0164(6) 0.0011(5) 0.0030(5) 0.0045(5)
C6 0.0145(6) 0.0152(6) 0.0167(6) 0.0011(5) 0.0031(5) 0.0045(5)
C7 0.0127(6) 0.0144(6) 0.0197(7) 0.0007(5) 0.0042(5) 0.0032(5)
C8 0.0151(6) 0.0175(6) 0.0198(7) -0.0009(5) 0.0023(5) 0.0026(5)
C9 0.0128(6) 0.0167(6) 0.0285(8) 0.0000(6) 0.0045(6) -0.0006(5)
C10 0.0180(7) 0.0176(7) 0.0249(7) 0.0037(6) 0.0102(6) 0.0018(5)
C11 0.0178(7) 0.0174(6) 0.0190(7) 0.0013(5) 0.0056(5) 0.0029(5)
C12 0.0147(6) 0.0138(6) 0.0181(7) 0.0012(5) 0.0048(5) 0.0031(5)
C13 0.0142(6) 0.0142(6) 0.0156(6) -0.0003(5) 0.0045(5) 0.0034(5)
C14 0.0147(6) 0.0172(6) 0.0153(6) 0.0006(5) 0.0059(5) 0.0034(5)
C15 0.0200(7) 0.0176(7) 0.0170(6) 0.0008(5) 0.0052(5) 0.0012(5)
C16 0.0274(8) 0.0203(7) 0.0179(7) 0.0052(5) 0.0052(6) 0.0049(6)
C17 0.0222(7) 0.0265(7) 0.0143(6) 0.0020(6) 0.0011(5) 0.0064(6)
C18 0.0161(6) 0.0209(7) 0.0164(6) -0.0008(5) 0.0032(5) 0.0024(5)
C19 0.0144(6) 0.0171(6) 0.0147(6) -0.0006(5) 0.0053(5) 0.0033(5)
C20 0.0107(6) 0.0180(6) 0.0173(6) 0.0011(5) 0.0043(5) 0.0032(5)
C21 0.0110(6) 0.0177(6) 0.0188(7) 0.0004(5) 0.0017(5) 0.0028(5)
C22 0.0176(7) 0.0214(7) 0.0189(7) 0.0000(6) 0.0034(5) 0.0024(6)
C23 0.0233(7) 0.0239(7) 0.0199(7) -0.0044(6) 0.0011(6) 0.0039(6)
C24 0.0185(7) 0.0173(7) 0.0284(8) -0.0041(6) 0.0002(6) -0.0003(6)
C25 0.0147(6) 0.0164(7) 0.0248(7) 0.0006(6) 0.0027(5) 0.0010(5)
C26 0.0112(6) 0.0172(6) 0.0207(7) 0.0016(5) 0.0026(5) 0.0038(5)
C27 0.0116(6) 0.0150(6) 0.0157(6) 0.0005(5) 0.0035(5) 0.0034(5)
C28 0.0112(6) 0.0155(6) 0.0167(6) 0.0012(5) 0.0032(5) 0.0035(5)
C29 0.0160(7) 0.0134(6) 0.0196(7) -0.0004(5) 0.0040(5) 0.0004(5)
C30 0.0142(6) 0.0196(7) 0.0258(7) 0.0039(6) 0.0037(6) 0.0009(5)
C31 0.0220(7) 0.0191(7) 0.0231(7) 0.0048(6) 0.0024(6) 0.0010(6)
C32 0.0231(7) 0.0139(6) 0.0233(7) -0.0003(5) 0.0085(6) -0.0022(6)
C33 0.0153(7) 0.0173(7) 0.0279(7) -0.0027(6) 0.0066(6) -0.0011(5)
C34 0.0158(7) 0.0151(6) 0.0219(7) -0.0005(5) 0.0027(5) 0.0017(5)
C35 0.0308(8) 0.0197(7) 0.0300(8) 0.0011(6) 0.0120(7) -0.0031(6)
C36 0.0139(6) 0.0139(6) 0.0176(7) 0.0021(5) 0.0034(5) -0.0014(5)
C37 0.0185(7) 0.0216(7) 0.0220(7) -0.0015(6) 0.0024(6) 0.0055(6)
C38 0.0186(7) 0.0253(7) 0.0232(7) 0.0023(6) -0.0016(6) 0.0053(6)
C39 0.0218(7) 0.0201(7) 0.0168(7) 0.0020(5) 0.0025(6) -0.0031(6)
C40 0.0215(7) 0.0221(7) 0.0192(7) 0.0009(6) 0.0081(6) 0.0017(6)
C41 0.0148(6) 0.0204(7) 0.0201(7) 0.0020(5) 0.0036(5) 0.0026(5)
C42 0.0305(8) 0.0318(8) 0.0203(8) 0.0028(6) 0.0023(6) 0.0003(7)

loop_
_atom_type_symbol
_atom_type_description
_atom_type_scat_dispersion_real
_atom_type_scat_dispersion_imag
_atom_type_scat_source
C C 0.0181 0.0091 'International Tables Vol C Tables 4.2.6.8 and 6.1.1.4'
H H 0.0000 0.0000 'International Tables Vol C Tables 4.2.6.8 and 6.1.1.4'
F F 0.0727 0.0534 'International Tables Vol C Tables 4.2.6.8 and 6.1.1.4'

loop_
_geom_angle_atom_site_label_1
_geom_angle_atom_site_label_2
_geom_angle_atom_site_label_3
_geom_angle
C2 C1 C26 119.89(12)
C2 C1 C29 120.23(12)
C26 C1 C29 119.87(12)
C1 C2 C3 122.80(12)
C1 C2 C28 119.91(12)
C28 C2 C3 117.27(12)
C2 C3 H3 119.1
C4 C3 C2 121.75(12)
C4 C3 H3 119.1
C3 C4 H4 118.8
C3 C4 C5 122.32(12)
C5 C4 H4 118.8
C6 C5 C4 122.40(12)
C6 C5 C27 120.22(12)
C27 C5 C4 117.38(12)
C5 C6 C7 119.87(12)
C5 C6 C36 120.43(12)
C7 C6 C36 119.65(12)
C8 C7 C6 121.93(13)
C8 C7 C12 118.28(12)
C12 C7 C6 119.77(12)
C7 C8 H8 119.3
C9 C8 C7 121.36(13)
C9 C8 H8 119.3
C8 C9 H9 119.9
C8 C9 C10 120.11(13)
C10 C9 H9 119.9
C9 C10 H10 120.0
C11 C10 C9 120.04(12)
C11 C10 H10 120.0
C10 C11 H11 119.3
C10 C11 C12 121.46(13)
C12 C11 H11 119.3
C7 C12 C13 119.25(12)
C11 C12 C7 118.23(12)
C11 C12 C13 122.45(12)
C12 C13 C14 123.74(12)
C27 C13 C12 118.84(12)
C27 C13 C14 117.33(12)
C15 C14 C13 121.71(12)
C15 C14 C19 118.61(12)
C19 C14 C13 119.01(12)
C14 C15 H15 119.2
C16 C15 C14 121.57(13)
C16 C15 H15 119.2
C15 C16 H16 120.2
C15 C16 C17 119.64(13)
C17 C16 H16 120.2
C16 C17 H17 119.9
C18 C17 C16 120.16(13)
C18 C17 H17 119.9
C17 C18 H18 119.2
C17 C18 C19 121.57(13)
C19 C18 H18 119.2
C14 C19 C20 119.22(12)
C18 C19 C14 118.43(12)
C18 C19 C20 121.56(12)
C21 C20 C19 123.79(12)
C28 C20 C19 117.22(12)
C28 C20 C21 118.83(12)
C22 C21 C20 122.58(12)
C22 C21 C26 118.17(12)
C26 C21 C20 119.18(12)
C21 C22 H22 119.2
C23 C22 C21 121.60(13)
C23 C22 H22 119.2
C22 C23 H23 120.0
C22 C23 C24 119.93(14)
C24 C23 H23 120.0
C23 C24 H24 120.0
C25 C24 C23 120.08(13)
C25 C24 H24 120.0
C24 C25 H25 119.2
C24 C25 C26 121.56(13)
C26 C25 H25 119.2
C1 C26 C21 119.86(12)
C25 C26 C1 121.75(12)
C25 C26 C21 118.37(13)
C5 C27 C28 119.87(11)
C13 C27 C5 120.10(12)
C13 C27 C28 119.96(12)
C2 C28 C27 120.05(12)
C20 C28 C2 120.26(12)
C20 C28 C27 119.62(12)
C30 C29 C1 121.65(12)
C30 C29 C34 118.56(12)
C34 C29 C1 119.76(12)
C29 C30 H30 119.4
C31 C30 C29 121.16(13)
C31 C30 H30 119.4
C30 C31 H31 120.4
C30 C31 C32 119.24(13)
C32 C31 H31 120.4
C31 C32 C35 119.52(14)
C33 C32 C31 120.51(13)
C33 C32 C35 119.86(13)
C32 C33 H33 120.1
C34 C33 C32 119.82(13)
C34 C33 H33 120.1
C29 C34 H34 119.7
C33 C34 C29 120.54(13)
C33 C34 H34 119.7
F1 C35 F2 106.60(12)
F1 C35 F3 106.23(14)
F1 C35 C32 112.65(14)
F2 C35 F3 106.29(14)
F2 C35 C32 112.83(13)
F3 C35 C32 111.77(12)
C37 C36 C6 120.61(12)
C37 C36 C41 118.43(13)
C41 C36 C6 120.95(12)
C36 C37 H37 119.6
C38 C37 C36 120.88(13)
C38 C37 H37 119.6
C37 C38 H38 120.0
C37 C38 C39 119.94(13)
C39 C38 H38 120.0
C38 C39 C42 119.03(14)
C40 C39 C38 119.97(13)
C40 C39 C42 120.98(14)
C39 C40 H40 120.2
C41 C40 C39 119.65(13)
C41 C40 H40 120.2
C36 C41 H41 119.4
C40 C41 C36 121.11(13)
C40 C41 H41 119.4
F4 C42 C39 112.27(13)
F5 C42 F4 104.49(14)
F5 C42 C39 112.40(14)
F6 C42 F4 105.67(15)
F6 C42 F5 107.91(14)
F6 C42 C39 113.47(14)

loop_
_geom_bond_atom_site_label_1
_geom_bond_atom_site_label_2
_geom_bond_distance
F1 C35 1.3352(19)
F2 C35 1.335(2)
F3 C35 1.3429(19)
F4 C42 1.338(2)
F5 C42 1.333(2)
F6 C42 1.328(2)
C1 C2 1.3941(19)
C1 C26 1.4276(19)
C1 C29 1.4935(18)
C2 C3 1.4503(19)
C2 C28 1.4383(18)
C3 H3 0.9500
C3 C4 1.345(2)
C4 H4 0.9500
C4 C5 1.4460(18)
C5 C6 1.3879(19)
C5 C27 1.4381(18)
C6 C7 1.4318(18)
C6 C36 1.4938(18)
C7 C8 1.4258(19)
C7 C12 1.4266(19)
C8 H8 0.9500
C8 C9 1.368(2)
C9 H9 0.9500
C9 C10 1.407(2)
C10 H10 0.9500
C10 C11 1.370(2)
C11 H11 0.9500
C11 C12 1.4225(18)
C12 C13 1.4379(19)
C13 C14 1.4599(18)
C13 C27 1.4002(18)
C14 C15 1.4133(19)
C14 C19 1.4183(19)
C15 H15 0.9500
C15 C16 1.379(2)
C16 H16 0.9500
C16 C17 1.394(2)
C17 H17 0.9500
C17 C18 1.376(2)
C18 H18 0.9500
C18 C19 1.4118(19)
C19 C20 1.4579(18)
C20 C21 1.4345(19)
C20 C28 1.4018(18)
C21 C22 1.4226(19)
C21 C26 1.4302(19)
C22 H22 0.9500
C22 C23 1.373(2)
C23 H23 0.9500
C23 C24 1.410(2)
C24 H24 0.9500
C24 C25 1.368(2)
C25 H25 0.9500
C25 C26 1.424(2)
C27 C28 1.4458(19)
C29 C30 1.395(2)
C29 C34 1.4010(19)
C30 H30 0.9500
C30 C31 1.388(2)
C31 H31 0.9500
C31 C32 1.389(2)
C32 C33 1.389(2)
C32 C35 1.497(2)
C33 H33 0.9500
C33 C34 1.385(2)
C34 H34 0.9500
C36 C37 1.3949(19)
C36 C41 1.3952(19)
C37 H37 0.9500
C37 C38 1.383(2)
C38 H38 0.9500
C38 C39 1.392(2)
C39 C40 1.388(2)
C39 C42 1.496(2)
C40 H40 0.9500
C40 C41 1.386(2)
C41 H41 0.9500

loop_
_geom_torsion_atom_site_label_1
_geom_torsion_atom_site_label_2
_geom_torsion_atom_site_label_3
_geom_torsion_atom_site_label_4
_geom_torsion
C1 C2 C3 C4 170.44(13)
C1 C2 C28 C20 4.73(19)
C1 C2 C28 C27 -172.26(12)
C1 C29 C30 C31 174.07(13)
C1 C29 C34 C33 -174.27(13)
C2 C1 C26 C21 -6.58(19)
C2 C1 C26 C25 172.03(12)
C2 C1 C29 C30 -60.46(18)
C2 C1 C29 C34 117.48(15)
C2 C3 C4 C5 2.7(2)
C3 C2 C28 C20 -173.73(12)
C3 C2 C28 C27 9.28(18)
C3 C4 C5 C6 -172.94(13)
C3 C4 C5 C27 7.54(19)
C4 C5 C6 C7 175.10(12)
C4 C5 C6 C36 -2.33(19)
C4 C5 C27 C13 174.08(12)
C4 C5 C27 C28 -9.02(18)
C5 C6 C7 C8 -175.17(12)
C5 C6 C7 C12 6.14(19)
C5 C6 C36 C37 110.01(15)
C5 C6 C36 C41 -70.73(17)
C5 C27 C28 C2 0.64(18)
C5 C27 C28 C20 -176.37(12)
C6 C5 C27 C13 -5.45(19)
C6 C5 C27 C28 171.45(12)
C6 C7 C8 C9 177.35(13)
C6 C7 C12 C11 -173.33(12)
C6 C7 C12 C13 3.73(19)
C6 C36 C37 C38 179.13(13)
C6 C36 C41 C40 -178.96(12)
C7 C6 C36 C37 -67.43(17)
C7 C6 C36 C41 111.83(15)
C7 C8 C9 C10 -2.4(2)
C7 C12 C13 C14 162.11(12)
C7 C12 C13 C27 -14.35(18)
C8 C7 C12 C11 7.93(19)
C8 C7 C12 C13 -175.01(12)
C8 C9 C10 C11 4.6(2)
C9 C10 C11 C12 -0.3(2)
C10 C11 C12 C7 -6.0(2)
C10 C11 C12 C13 177.09(13)
C11 C12 C13 C14 -21.0(2)
C11 C12 C13 C27 162.58(12)
C12 C7 C8 C9 -3.9(2)
C12 C13 C14 C15 -27.50(19)
C12 C13 C14 C19 161.99(12)
C12 C13 C27 C5 15.26(18)
C12 C13 C27 C28 -161.64(12)
C13 C14 C15 C16 -169.80(13)
C13 C14 C19 C18 169.44(12)
C13 C14 C19 C20 -0.53(18)
C13 C27 C28 C2 177.55(11)
C13 C27 C28 C20 0.54(18)
C14 C13 C27 C5 -161.43(12)
C14 C13 C27 C28 21.68(18)
C14 C15 C16 C17 0.5(2)
C14 C19 C20 C21 -162.07(12)
C14 C19 C20 C28 22.58(18)
C15 C14 C19 C18 -1.37(18)
C15 C14 C19 C20 -171.34(12)
C15 C16 C17 C18 -1.2(2)
C16 C17 C18 C19 0.5(2)
C17 C18 C19 C14 0.8(2)
C17 C18 C19 C20 170.50(13)
C18 C19 C20 C21 28.3(2)
C18 C19 C20 C28 -147.07(13)
C19 C14 C15 C16 0.7(2)
C19 C20 C21 C22 22.7(2)
C19 C20 C21 C26 -160.40(12)
C19 C20 C28 C2 160.29(12)
C19 C20 C28 C27 -22.71(17)
C20 C21 C22 C23 -178.33(13)
C20 C21 C26 C1 -4.04(19)
C20 C21 C26 C25 177.29(12)
C21 C20 C28 C2 -15.30(18)
C21 C20 C28 C27 161.70(12)
C21 C22 C23 C24 -0.2(2)
C22 C21 C26 C1 172.95(12)
C22 C21 C26 C25 -5.71(19)
C22 C23 C24 C25 -3.4(2)
C23 C24 C25 C26 2.3(2)
C24 C25 C26 C1 -176.32(13)
C24 C25 C26 C21 2.3(2)
C26 C1 C2 C3 -175.29(12)
C26 C1 C2 C28 6.34(19)
C26 C1 C29 C30 118.34(15)
C26 C1 C29 C34 -63.73(17)
C26 C21 C22 C23 4.8(2)
C27 C5 C6 C7 -5.39(19)
C27 C5 C6 C36 177.18(12)
C27 C13 C14 C15 149.01(13)
C27 C13 C14 C19 -21.50(18)
C28 C2 C3 C4 -11.15(19)
C28 C20 C21 C22 -161.97(12)
C28 C20 C21 C26 14.89(18)
C29 C1 C2 C3 3.50(19)
C29 C1 C2 C28 -174.87(11)
C29 C1 C26 C21 174.62(11)
C29 C1 C26 C25 -6.76(19)
C29 C30 C31 C32 0.7(2)
C30 C29 C34 C33 3.7(2)
C30 C31 C32 C33 2.8(2)
C30 C31 C32 C35 -173.29(13)
C31 C32 C33 C34 -2.9(2)
C31 C32 C35 F1 -156.11(14)
C31 C32 C35 F2 -35.34(19)
C31 C32 C35 F3 84.37(19)
C32 C33 C34 C29 -0.4(2)
C33 C32 C35 F1 27.8(2)
C33 C32 C35 F2 148.55(14)
C33 C32 C35 F3 -91.73(18)
C34 C29 C30 C31 -3.9(2)
C35 C32 C33 C34 173.13(13)
C36 C6 C7 C8 2.28(19)
C36 C6 C7 C12 -176.41(12)
C36 C37 C38 C39 -0.5(2)
C37 C36 C41 C40 0.3(2)
C37 C38 C39 C40 1.1(2)
C37 C38 C39 C42 -177.40(13)
C38 C39 C40 C41 -0.9(2)
C38 C39 C42 F4 61.98(19)
C38 C39 C42 F5 -55.48(19)
C38 C39 C42 F6 -178.28(14)
C39 C40 C41 C36 0.2(2)
C40 C39 C42 F4 -116.46(17)
C40 C39 C42 F5 126.08(16)
C40 C39 C42 F6 3.3(2)
C41 C36 C37 C38 -0.1(2)
C42 C39 C40 C41 177.54(13)
